data_7151500
loop_
_publ_author_name
'Thanyasirikul, Yupa'
'Pakawatchai, Chaveng'
'Cole, Marcus L.'
'Junk, Peter C.'
'Skelton, Brian W.'
'White, Allan H.'

_publ_section_title
;
 Reappraising the formation of Jaff&#xFFFD;'s base: studies of the
 treatment of imidazolidine-2-thione with mild oxidising agents
;
_journal_issue 18
_journal_name_full 'Organic &amp;  Biomolecular Chemistry'
_journal_page_first 3217
_journal_paper_doi 10.1039/b306647a
_journal_volume 1
_journal_year 2003
_chemical_formula_sum 'C6 H10 N4 S'
_chemical_formula_weight 170.24
_space_group_IT_number 14
_symmetry_cell_setting monoclinic
_symmetry_space_group_name_Hall '-P 2ybc'
_symmetry_space_group_name_H-M 'P 1 21/c 1'
_audit_creation_date 02-05-07
_audit_creation_method Xtal3.6
_cell_angle_alpha 90.00000
_cell_angle_beta 92.890(10)
_cell_angle_gamma 90.00000
_cell_formula_units_Z 4
_cell_length_a 7.9079(8)
_cell_length_b 12.480(2)
_cell_length_c 7.7913(7)
_cell_measurement_reflns_used 8
_cell_measurement_temperature 293
_cell_measurement_theta_max 14.0
_cell_measurement_theta_min 13.5
_cell_volume 767.95(16)
_computing_cell_refinement 'Enraf Nonius Software'
_computing_data_collection 'Enraf Nonius Software'
_computing_data_reduction 'xtal DIFDAT SORTRF ADDREF'
_computing_molecular_graphics xtal
_computing_publication_material 'xtal BONDLA CIFIO'
_computing_structure_refinement 'xtal CRYLSQ'
_computing_structure_solution xtal
_diffrn_ambient_temperature 293
_diffrn_measurement_device_type
;
CAD4 diffractometer
;
_diffrn_measurement_method '2\q-\w scans'
_diffrn_radiation_detector 'scintillation counter'
_diffrn_radiation_monochromator graphite
_diffrn_radiation_source 'sealed tube'
_diffrn_radiation_type 'Mo K\a'
_diffrn_radiation_wavelength .71073
_diffrn_reflns_av_sigmaI/netI 0
_diffrn_reflns_limit_h_max 8
_diffrn_reflns_limit_h_min 0
_diffrn_reflns_limit_k_max 14
_diffrn_reflns_limit_k_min 0
_diffrn_reflns_limit_l_max 9
_diffrn_reflns_limit_l_min -9
_diffrn_reflns_number 1249
_diffrn_reflns_reduction_process 'equatorial monochr Lp'
_diffrn_reflns_theta_max 24.96
_diffrn_reflns_theta_min 2.58
_diffrn_standards_decay_% 0
_diffrn_standards_interval_time 60
_diffrn_standards_number 8
_exptl_absorpt_coefficient_mu .357
_exptl_absorpt_correction_type none
_exptl_crystal_colour colourless
_exptl_crystal_density_diffrn 1.472
_exptl_crystal_description block
_exptl_crystal_F_000 360
_exptl_crystal_size_max .59
_exptl_crystal_size_mid .58
_exptl_crystal_size_min .37
_refine_diff_density_max .233
_refine_diff_density_min -.227
_refine_ls_goodness_of_fit_all 1.181
_refine_ls_goodness_of_fit_ref 1.327
_refine_ls_hydrogen_treatment refall
_refine_ls_matrix_type full
_refine_ls_number_constraints 0
_refine_ls_number_parameters 140
_refine_ls_number_reflns 762
_refine_ls_number_restraints 0
_refine_ls_R_factor_all .099
_refine_ls_R_factor_gt .049
_refine_ls_shift/su_max .0005
_refine_ls_shift/su_mean .00005
_refine_ls_structure_factor_coef F
_refine_ls_weighting_scheme sigma
_refine_ls_wR_factor_all .062
_refine_ls_wR_factor_ref .052
_reflns_d_resolution_high .842
_reflns_d_resolution_low 7.898
_reflns_Friedel_coverage 0
_reflns_limit_h_max 8
_reflns_limit_h_min 0
_reflns_limit_k_max 14
_reflns_limit_k_min 0
_reflns_limit_l_max 9
_reflns_limit_l_min -9
_reflns_number_gt 763
_reflns_number_total 1249
_reflns_threshold_expression 'I    > 2.00 sig(I   )'
_cod_data_source_file b306647a.txt
_cod_data_source_block jaffe
_cod_original_sg_symbol_Hall -p_2ybc
_cod_original_sg_symbol_H-M P_1_21/c_1
_cod_original_formula_sum 'C6 H10 N4 S1'
_cod_database_code 7151500

loop_
_symmetry_equiv_pos_as_xyz
+x,+y,+z
-x,1/2+y,1/2-z
-x,-y,-z
+x,1/2-y,1/2+z

loop_
_atom_site_label
_atom_site_fract_x
_atom_site_fract_y
_atom_site_fract_z
_atom_site_U_iso_or_equiv
_atom_site_adp_type
_atom_site_calc_flag
_atom_site_calc_attached_atom
_atom_site_occupancy
_atom_site_disorder_assembly
_atom_site_disorder_group
N1 .3921(4) .3582(3) .1852(5) .044(2) Uani ? ? 1.00000 ? ?
C2 .3929(6) .4688(3) .2009(6) .045(3) Uani ? ? 1.00000 ? ?
S2 .23817(17) .55384(9) .1440(2) .0652(9) Uani ? ? 1.00000 ? ?
N3 .5392(5) .4966(3) .2739(6) .056(3) Uani ? ? 1.00000 ? ?
C4 .6524(7) .4092(4) .3162(9) .056(4) Uani ? ? 1.00000 ? ?
C5 .5529(6) .3126(4) .2511(9) .053(3) Uani ? ? 1.00000 ? ?
N1' .2886(4) .1893(3) .1238(5) .051(2) Uani ? ? 1.00000 ? ?
C2' .2643(5) .2908(3) .1275(6) .042(3) Uani ? ? 1.00000 ? ?
N3' .1089(6) .3253(3) .0777(7) .070(3) Uani ? ? 1.00000 ? ?
C4' .0100(7) .2376(4) .0136(10) .061(4) Uani ? ? 1.00000 ? ?
C5' .1237(7) .1434(4) .0624(9) .054(3) Uani ? ? 1.00000 ? ?
H3 .566(6) .554(4) .286(6) .048(14) Uiso ? ? 1.00000 ? ?
H41 .749(6) .413(3) .262(6) .056(16) Uiso ? ? 1.00000 ? ?
H42 .669(6) .405(4) .444(7) .083(19) Uiso ? ? 1.00000 ? ?
H51 .604(7) .276(4) .164(7) .09(2) Uiso ? ? 1.00000 ? ?
H52 .535(5) .269(4) .344(6) .056(15) Uiso ? ? 1.00000 ? ?
H3' .085(6) .381(3) .063(6) .051(17) Uiso ? ? 1.00000 ? ?
H41' -.095(6) .234(4) .065(6) .073(18) Uiso ? ? 1.00000 ? ?
H42' -.000(6) .241(4) -.105(6) .071(18) Uiso ? ? 1.00000 ? ?
H51' .087(5) .102(4) .149(6) .051(15) Uiso ? ? 1.00000 ? ?
H52' .153(6) .098(4) -.025(7) .082(19) Uiso ? ? 1.00000 ? ?

loop_
_atom_site_aniso_label
_atom_site_aniso_U_11
_atom_site_aniso_U_22
_atom_site_aniso_U_33
_atom_site_aniso_U_12
_atom_site_aniso_U_13
_atom_site_aniso_U_23
N1 .034(2) .032(2) .067(3) .0033(16) -.003(2) -.0028(18)
C2 .048(3) .035(3) .050(3) .000(2) .001(2) .001(2)
S2 .0577(9) .0388(7) .0975(12) .0100(6) -.0120(7) .0024(8)
N3 .049(3) .033(3) .085(4) -.006(2) -.012(2) -.004(2)
C4 .041(3) .046(3) .081(5) .008(3) -.011(3) -.006(3)
C5 .048(3) .039(3) .071(4) .007(3) -.010(3) .001(3)
N1' .048(2) .033(2) .071(3) .0002(18) -.004(2) -.003(2)
C2' .038(3) .043(2) .044(3) -.000(2) .001(2) .003(2)
N3' .047(3) .039(3) .120(4) .003(2) -.031(2) -.005(3)
C4' .053(4) .052(3) .078(5) -.001(3) -.012(4) -.003(3)
C5' .053(4) .041(3) .068(4) -.007(3) -.000(3) -.003(3)

loop_
_atom_type_symbol
_atom_type_description
_atom_type_oxidation_number
_atom_type_number_in_cell
_atom_type_scat_dispersion_real
_atom_type_scat_dispersion_imag
_atom_type_scat_source
C ? 0 24 .002 .002 'Int Tables Vol IV Tables 2.2B and 2.3.1'
H ? 0 40 0 0 'Int Tables Vol IV Tables 2.2B and 2.3.1'
N ? 0 16 .004 .003 'Int Tables Vol IV Tables 2.2B and 2.3.1'
S ? 0 4 .11 .124 'Int Tables Vol IV Tables 2.2B and 2.3.1'

loop_
_diffrn_attenuator_code
_diffrn_attenuator_scale
? ?

loop_
_geom_angle_atom_site_label_1
_geom_angle_atom_site_label_2
_geom_angle_atom_site_label_3
_geom_angle_site_symmetry_1
_geom_angle_site_symmetry_2
_geom_angle_site_symmetry_3
_geom_angle
_geom_angle_publ_flag
C2 N1 C5 . . . 110.9(3) ?
C2 N1 C2' . . . 129.7(4) ?
C5 N1 C2' . . . 119.3(3) ?
N1 C2 S2 . . . 127.8(3) ?
N1 C2 N3 . . . 107.6(4) ?
S2 C2 N3 . . . 124.7(3) ?
C2 N3 C4 . . . 115.1(4) ?
C2 N3 H3 . . . 123(3) ?
C4 N3 H3 . . . 122(3) ?
N3 C4 C5 . . . 102.7(4) ?
N3 C4 H41 . . . 113(3) ?
N3 C4 H42 . . . 108(3) ?
C5 C4 H41 . . . 109(3) ?
C5 C4 H42 . . . 109(3) ?
H41 C4 H42 . . . 114(4) ?
N1 C5 C4 . . . 103.7(4) ?
N1 C5 H51 . . . 110(3) ?
N1 C5 H52 . . . 110(3) ?
C4 C5 H51 . . . 114(3) ?
C4 C5 H52 . . . 107(3) ?
H51 C5 H52 . . . 112(4) ?
C2' N1' C5' . . . 105.0(4) ?
N1 C2' N1' . . . 120.3(4) ?
N1 C2' N3' . . . 123.1(4) ?
N1' C2' N3' . . . 116.6(4) ?
C2' N3' C4' . . . 109.5(4) ?
C2' N3' H3' . . . 125(4) ?
C4' N3' H3' . . . 123(4) ?
N3' C4' C5' . . . 101.6(5) ?
N3' C4' H41' . . . 112(3) ?
N3' C4' H42' . . . 110(3) ?
C5' C4' H41' . . . 112(3) ?
C5' C4' H42' . . . 108(3) ?
H41' C4' H42' . . . 113(4) ?
N1' C5' C4' . . . 106.5(4) ?
N1' C5' H51' . . . 107(3) ?
N1' C5' H52' . . . 103(3) ?
C4' C5' H51' . . . 115(3) ?
C4' C5' H52' . . . 117(3) ?
H51' C5' H52' . . . 107(4) ?

loop_
_geom_bond_atom_site_label_1
_geom_bond_atom_site_label_2
_geom_bond_site_symmetry_1
_geom_bond_site_symmetry_2
_geom_bond_distance
_geom_bond_publ_flag
N1 C2 . . 1.386(5) ?
N1 C5 . . 1.462(6) ?
N1 C2' . . 1.373(5) ?
C2 S2 . . 1.663(5) ?
C2 N3 . . 1.310(6) ?
N3 C4 . . 1.439(7) ?
N3 H3 . . .75(4) ?
C4 C5 . . 1.513(7) ?
C4 H41 . . .89(5) ?
C4 H42 . . 1.00(5) ?
C5 H51 . . .93(6) ?
C5 H52 . . .92(5) ?
N1' C2' . . 1.282(6) ?
N1' C5' . . 1.481(6) ?
C2' N3' . . 1.342(6) ?
N3' C4' . . 1.422(7) ?
N3' H3' . . .73(4) ?
C4' C5' . . 1.516(8) ?
C4' H41' . . .95(5) ?
C4' H42' . . .92(5) ?
C5' H51' . . .91(4) ?
C5' H52' . . .92(5) ?

loop_
_geom_hbond_atom_site_label_D
_geom_hbond_atom_site_label_H
_geom_hbond_atom_site_label_A
_geom_hbond_site_symmetry_D
_geom_hbond_site_symmetry_H
_geom_hbond_site_symmetry_A
_geom_hbond_distance_DH
_geom_hbond_distance_HA
_geom_hbond_distance_DA
_geom_hbond_angle_DHA
_geom_hbond_publ_flag
? ? ? ? ? ? ? ? ? ? ?

loop_
_geom_torsion_atom_site_label_1
_geom_torsion_atom_site_label_2
_geom_torsion_atom_site_label_3
_geom_torsion_atom_site_label_4
_geom_torsion_site_symmetry_1
_geom_torsion_site_symmetry_2
_geom_torsion_site_symmetry_3
_geom_torsion_site_symmetry_4
_geom_torsion
_geom_torsion_publ_flag
? ? ? ? ? ? ? ? ? ?

loop_
_cod_related_entry_id
_cod_related_entry_database
_cod_related_entry_code
1 ChemSpider 2282463
